data_1563105
loop_
_publ_author_name
'Cai, Song Liang'
'Zheng, Sheng Run'
'Fan, Jun'
'Tan, Jing Bo'
'Xiao, Tian Tian'
'Zhang, Wei-Guang'

_publ_section_title
;
 A series of 2D lanthanide (III) coordination polymers constructed from
 2-(pyridin-3-yl)-1H-imidazole-4,5-dicarboxylate
;
_journal_issue 12
_journal_name_full 'Journal of Solid State Chemistry'
_journal_page_first 3172
_journal_page_last 3178
_journal_paper_doi 10.1016/j.jssc.2011.09.006
_journal_volume 184
_journal_year 2011
_chemical_formula_moiety 'C30 H34 N10 O22 Y2'
_chemical_formula_sum 'C30 H34 N10 O22 Y2'
_chemical_formula_weight 1064.49
_space_group_IT_number 2
_space_group_name_Hall '-P 1'
_space_group_name_H-M_alt 'P -1'
_symmetry_cell_setting triclinic
_symmetry_space_group_name_Hall '-P 1'
_symmetry_space_group_name_H-M 'P -1'
_atom_sites_solution_hydrogens geom
_atom_sites_solution_primary direct
_atom_sites_solution_secondary difmap
_cell_angle_alpha 79.718(2)
_cell_angle_beta 79.127(2)
_cell_angle_gamma 73.046(2)
_cell_formula_units_Z 2
_cell_length_a 11.4107(16)
_cell_length_b 11.6334(16)
_cell_length_c 15.649(2)
_cell_measurement_reflns_used 1673
_cell_measurement_temperature 298(2)
_cell_measurement_theta_max 21.63
_cell_measurement_theta_min 2.50
_cell_volume 1934.4(5)
_computing_cell_refinement 'Bruker SMART'
_computing_data_collection 'Bruker SMART'
_computing_data_reduction 'Bruker SAINT'
_computing_molecular_graphics 'Bruker SHELXTL'
_computing_publication_material 'Bruker SHELXTL'
_computing_structure_refinement 'SHELXL-97 (Sheldrick, 1997)'
_computing_structure_solution 'SHELXS-97 (Sheldrick, 1990)'
_diffrn_ambient_temperature 298(2)
_diffrn_measured_fraction_theta_full 0.983
_diffrn_measured_fraction_theta_max 0.983
_diffrn_measurement_device_type 'CCD area detector'
_diffrn_measurement_method 'phi and omega scans'
_diffrn_radiation_monochromator graphite
_diffrn_radiation_source 'fine-focus sealed tube'
_diffrn_radiation_type MoK\a
_diffrn_radiation_wavelength 0.71073
_diffrn_reflns_av_R_equivalents 0.0349
_diffrn_reflns_av_sigmaI/netI 0.0827
_diffrn_reflns_limit_h_max 13
_diffrn_reflns_limit_h_min -12
_diffrn_reflns_limit_k_max 11
_diffrn_reflns_limit_k_min -13
_diffrn_reflns_limit_l_max 18
_diffrn_reflns_limit_l_min -18
_diffrn_reflns_number 10108
_diffrn_reflns_theta_full 25.25
_diffrn_reflns_theta_max 25.25
_diffrn_reflns_theta_min 1.85
_diffrn_standards_decay_% none
_exptl_absorpt_coefficient_mu 3.089
_exptl_absorpt_correction_T_max 0.5498
_exptl_absorpt_correction_T_min 0.4784
_exptl_absorpt_correction_type multi-scan
_exptl_absorpt_process_details 'Higashi, T. (1995)'
_exptl_crystal_colour pale-yellow
_exptl_crystal_density_diffrn 1.827
_exptl_crystal_density_method 'not measured'
_exptl_crystal_description BLOCK
_exptl_crystal_F_000 1076
_exptl_crystal_size_max 0.28
_exptl_crystal_size_mid 0.25
_exptl_crystal_size_min 0.22
_refine_diff_density_max 0.676
_refine_diff_density_min -0.522
_refine_diff_density_rms 0.102
_refine_ls_extinction_method none
_refine_ls_goodness_of_fit_ref 1.002
_refine_ls_hydrogen_treatment mixed
_refine_ls_matrix_type full
_refine_ls_number_parameters 585
_refine_ls_number_reflns 6882
_refine_ls_number_restraints 1
_refine_ls_restrained_S_all 1.002
_refine_ls_R_factor_all 0.0857
_refine_ls_R_factor_gt 0.0506
_refine_ls_shift/su_max 0.000
_refine_ls_shift/su_mean 0.000
_refine_ls_structure_factor_coef Fsqd
_refine_ls_weighting_details 'calc w=1/[\s^2^(Fo^2^)+(0.0507P)^2^+0.0000P] where P=(Fo^2^+2Fc^2^)/3'
_refine_ls_weighting_scheme calc
_refine_ls_wR_factor_gt 0.1023
_refine_ls_wR_factor_ref 0.1186
_reflns_number_gt 4727
_reflns_number_total 6882
_reflns_threshold_expression >2sigma(I)
_cod_data_source_file JSSC-2011-184-3172.cif
_cod_data_source_block 10
_cod_depositor_comments
;
The following automatic conversions were performed:

data item '_symmetry_cell_setting' value 'Triclinic' was changed to
'triclinic' in accordance with the built-in table derived from the
CIF Core dictionary named 'cif_core.dic' version 2.4.5 last updated
on 2014-11-21.

Automatic conversion script
Id: cif_fix_values 8369 2020-08-20 11:38:08Z andrius 
;
_cod_original_cell_volume 1934.5(5)
_cod_original_sg_symbol_H-M 'P-1   '
_cod_database_code 1563105

loop_
_symmetry_equiv_pos_as_xyz
'x, y, z'
'-x, -y, -z'

loop_
_atom_site_label
_atom_site_type_symbol
_atom_site_fract_x
_atom_site_fract_y
_atom_site_fract_z
_atom_site_U_iso_or_equiv
_atom_site_adp_type
_atom_site_occupancy
_atom_site_symmetry_multiplicity
_atom_site_calc_flag
_atom_site_refinement_flags
_atom_site_disorder_assembly
_atom_site_disorder_group
Y1 Y -0.06617(4) 0.13329(4) 0.34452(3) 0.02030(15) Uani 1 1 d . . .
Y2 Y 0.11226(4) 0.34519(4) 0.14924(3) 0.01985(15) Uani 1 1 d U . .
C26 C 0.5833(5) 0.7219(5) 0.2572(4) 0.0344(14) Uani 1 1 d . . .
C23 C 0.4544(5) 0.7791(5) 0.2372(4) 0.0362(15) Uani 1 1 d . . .
C21 C 0.2386(6) 0.7908(6) 0.2590(4) 0.0514(18) Uani 1 1 d . . .
H21 H 0.1740 0.7584 0.2880 0.062 Uiso 1 1 calc R . .
C30 C 0.6105(6) 0.6225(5) 0.3214(4) 0.0428(16) Uani 1 1 d . . .
H30 H 0.5473 0.5916 0.3550 0.051 Uiso 1 1 calc R . .
C27 C 0.6817(6) 0.7654(6) 0.2135(4) 0.0496(17) Uani 1 1 d . . .
H27 H 0.6687 0.8335 0.1715 0.060 Uiso 1 1 calc R . .
C28 C 0.7995(6) 0.7075(6) 0.2324(4) 0.0477(17) Uani 1 1 d . . .
H28 H 0.8646 0.7380 0.2018 0.057 Uiso 1 1 calc R . .
C24 C 0.4253(6) 0.8828(5) 0.1773(4) 0.0424(16) Uani 1 1 d . . .
H24 H 0.4875 0.9174 0.1467 0.051 Uiso 1 1 calc R . .
C22 C 0.3563(6) 0.7317(6) 0.2783(4) 0.0496(18) Uani 1 1 d . . .
H22 H 0.3697 0.6612 0.3181 0.059 Uiso 1 1 calc R . .
C25 C 0.3047(6) 0.9345(6) 0.1632(4) 0.0488(17) Uani 1 1 d . . .
H25 H 0.2876 1.0050 0.1237 0.059 Uiso 1 1 calc R . .
C29 C 0.7308(6) 0.5703(6) 0.3348(4) 0.0502(17) Uani 1 1 d . . .
H29 H 0.7473 0.5023 0.3767 0.060 Uiso 1 1 calc R . .
N7 N 0.2115(5) 0.8892(5) 0.2028(4) 0.0466(14) Uani 1 1 d . . .
N8 N 0.8248(5) 0.6114(5) 0.2916(3) 0.0445(13) Uani 1 1 d . . .
O7 O 0.0845(3) 0.6972(3) -0.2259(2) 0.0274(9) Uani 1 1 d . . .
N4 N 0.3581(4) 0.4297(4) -0.0760(3) 0.0211(10) Uani 1 1 d . . .
O8 O 0.2535(3) 0.7436(3) -0.2925(2) 0.0329(9) Uani 1 1 d . . .
N5 N 0.3984(4) 0.5742(4) -0.1793(3) 0.0241(11) Uani 1 1 d . . .
C15 C 0.4442(4) 0.4821(4) -0.1197(3) 0.0197(11) Uani 1 1 d . . .
C14 C 0.2006(4) 0.6785(4) -0.2335(3) 0.0228(12) Uani 1 1 d . . .
C13 C 0.2751(4) 0.5828(4) -0.1751(3) 0.0197(11) Uani 1 1 d . . .
O2 O 0.1260(3) 0.1644(3) 0.2724(2) 0.0255(8) Uani 1 1 d . . .
O3W O 0.0503(3) 0.4472(3) 0.2784(2) 0.0279(9) Uani 1 1 d . . .
H3WA H 0.1055 0.4648 0.3006 0.033 Uiso 1 1 d R . .
H3WB H -0.0173 0.5043 0.2863 0.033 Uiso 1 1 d R . .
O1 O 0.2691(3) 0.2597(3) 0.2520(2) 0.0284(9) Uani 1 1 d . . .
O5 O 0.1319(3) 0.3911(3) -0.0030(2) 0.0333(9) Uani 1 1 d . . .
N6 N 0.7696(4) 0.4926(4) -0.1195(3) 0.0268(11) Uani 1 1 d . . .
O4W O 0.0672(4) 0.1965(3) 0.0904(2) 0.0450(11) Uani 1 1 d . . .
H4WB H 0.0240 0.1502 0.1210 0.054 Uiso 1 1 d R . .
H4WA H 0.0816 0.1824 0.0371 0.054 Uiso 1 1 d R . .
O5W O 0.3136(3) 0.2457(3) 0.0765(2) 0.0372(10) Uani 1 1 d U . .
H5WB H 0.3380 0.2748 0.0241 0.045 Uiso 1 1 d R . .
H5WA H 0.3767 0.2188 0.1041 0.045 Uiso 1 1 d R . .
O6 O 0.0461(3) 0.4946(3) -0.1191(2) 0.0280(9) Uani 1 1 d . . .
C11 C 0.1344(5) 0.4569(5) -0.0741(3) 0.0246(12) Uani 1 1 d . . .
O2W O -0.0169(3) 0.0321(3) 0.2220(2) 0.0320(9) Uani 1 1 d . . .
H2WA H -0.0801 0.0235 0.2070 0.038 Uiso 1 1 d R . .
H2WB H 0.0435 -0.0297 0.2106 0.038 Uiso 1 1 d R . .
O4 O 0.1776(3) -0.1337(3) 0.5131(2) 0.0269(9) Uani 1 1 d . . .
O1W O -0.0411(4) 0.2896(3) 0.4057(2) 0.0409(11) Uani 1 1 d . . .
H1WA H -0.0093 0.3363 0.3677 0.049 Uiso 1 1 d R . .
H1WB H -0.0087 0.2793 0.4524 0.049 Uiso 1 1 d R . .
O3 O 0.0724(3) -0.0164(3) 0.4094(2) 0.0267(9) Uani 1 1 d . . .
N3 N 0.8078(4) -0.0234(4) 0.3752(3) 0.0260(10) Uani 1 1 d . . .
N2 N 0.3935(4) -0.0854(4) 0.4299(3) 0.0197(10) Uani 1 1 d . . .
N1 N 0.4309(3) 0.0689(4) 0.3351(3) 0.0211(10) Uani 1 1 d . . .
C6 C 0.6111(4) -0.0696(4) 0.3995(3) 0.0212(12) Uani 1 1 d . . .
C3 C 0.2827(4) -0.0232(4) 0.4019(3) 0.0190(11) Uani 1 1 d . . .
C4 C 0.1695(4) -0.0608(4) 0.4442(3) 0.0196(11) Uani 1 1 d . . .
C5 C 0.4799(4) -0.0280(4) 0.3880(3) 0.0207(11) Uani 1 1 d . . .
C9 C 0.8550(5) -0.1338(5) 0.4162(4) 0.0312(14) Uani 1 1 d . . .
H9 H 0.9391 -0.1574 0.4204 0.037 Uiso 1 1 calc R . .
C10 C 0.6876(4) 0.0058(5) 0.3663(3) 0.0259(12) Uani 1 1 d . . .
H10 H 0.6537 0.0811 0.3361 0.031 Uiso 1 1 calc R . .
C16 C 0.5748(4) 0.4440(5) -0.1028(3) 0.0217(12) Uani 1 1 d . . .
C17 C 0.6218(5) 0.3344(5) -0.0551(3) 0.0279(13) Uani 1 1 d . . .
H17 H 0.5722 0.2820 -0.0325 0.034 Uiso 1 1 calc R . .
C7 C 0.6622(5) -0.1816(5) 0.4454(4) 0.0314(14) Uani 1 1 d . . .
H7 H 0.6132 -0.2337 0.4709 0.038 Uiso 1 1 calc R . .
C2 C 0.3077(4) 0.0718(4) 0.3424(3) 0.0204(12) Uani 1 1 d . . .
C12 C 0.2513(4) 0.4933(4) -0.1100(3) 0.0193(11) Uani 1 1 d . . .
C1 C 0.2289(4) 0.1714(4) 0.2873(3) 0.0206(12) Uani 1 1 d . . .
C20 C 0.6516(4) 0.5210(5) -0.1331(3) 0.0243(12) Uani 1 1 d . . .
H20 H 0.6191 0.5959 -0.1644 0.029 Uiso 1 1 calc R . .
C8 C 0.7864(5) -0.2142(5) 0.4524(4) 0.0326(14) Uani 1 1 d . . .
H8 H 0.8232 -0.2896 0.4812 0.039 Uiso 1 1 calc R . .
C19 C 0.8143(5) 0.3842(5) -0.0748(4) 0.0288(13) Uani 1 1 d . . .
H19 H 0.8966 0.3620 -0.0657 0.035 Uiso 1 1 calc R . .
C18 C 0.7435(5) 0.3029(5) -0.0413(4) 0.0340(14) Uani 1 1 d . . .
H18 H 0.7777 0.2284 -0.0101 0.041 Uiso 1 1 calc R . .
O6W O 0.5467(3) 0.6697(3) 0.6708(2) 0.0433(11) Uani 1 1 d . . .
H6WA H 0.5665 0.7364 0.6594 0.065 Uiso 1 1 d R . .
H6WB H 0.6114 0.6134 0.6801 0.065 Uiso 1 1 d R . .
O7W O 0.4318(4) 0.6849(3) 0.5251(3) 0.0494(12) Uani 1 1 d . . .
H7WA H 0.3712 0.6534 0.5323 0.074 Uiso 1 1 d R . .
H7WB H 0.4546 0.6795 0.5753 0.074 Uiso 1 1 d R . .
O8W O 0.5290(4) 0.1658(4) 0.1544(3) 0.0682(15) Uani 1 1 d . . .
H8WA H 0.4941 0.1344 0.2018 0.102 Uiso 1 1 d R . .
H8WB H 0.6067 0.1355 0.1523 0.102 Uiso 1 1 d R . .
N1A N 0.1885(7) 0.5529(6) 0.4207(4) 0.0617(17) Uani 1 1 d . . .
N2A N 0.8230(7) 0.9693(6) 0.0836(4) 0.0572(16) Uani 1 1 d . . .
O5A O 0.7908(4) 1.0333(5) 0.1439(3) 0.0742(16) Uani 1 1 d . . .
O3A O 0.2690(7) 0.5550(7) 0.4630(4) 0.125(3) Uani 1 1 d . . .
O6A O 0.9275(7) 0.9002(6) 0.0761(4) 0.107(2) Uani 1 1 d . . .
O1A O 0.2216(4) 0.4934(5) 0.3570(3) 0.0682(15) Uani 1 1 d . . .
O2A O 0.0873(7) 0.6109(7) 0.4374(5) 0.143(3) Uani 1 1 d . . .
O4A O 0.7496(7) 0.9734(6) 0.0353(4) 0.117(3) Uani 1 1 d . . .
H2N H 0.403(5) -0.153(5) 0.469(3) 0.036(17) Uiso 1 1 d . . .
H5N H 0.437(4) 0.609(4) -0.220(3) 0.019(14) Uiso 1 1 d . . .

loop_
_atom_site_aniso_label
_atom_site_aniso_U_11
_atom_site_aniso_U_22
_atom_site_aniso_U_33
_atom_site_aniso_U_23
_atom_site_aniso_U_13
_atom_site_aniso_U_12
Y1 0.0156(3) 0.0229(3) 0.0209(3) 0.0058(2) -0.0047(2) -0.0067(2)
Y2 0.0165(3) 0.0219(3) 0.0199(3) 0.0053(2) -0.0047(2) -0.0067(2)
C26 0.033(3) 0.029(3) 0.039(4) -0.013(3) -0.002(3) -0.001(3)
C23 0.036(4) 0.040(4) 0.032(4) -0.013(3) -0.006(3) -0.004(3)
C21 0.040(4) 0.055(5) 0.054(5) -0.004(4) -0.005(3) -0.006(3)
C30 0.038(4) 0.036(4) 0.048(4) -0.001(3) -0.006(3) -0.001(3)
C27 0.040(4) 0.046(4) 0.057(5) 0.004(3) -0.006(3) -0.011(3)
C28 0.036(4) 0.044(4) 0.055(5) -0.004(3) -0.001(3) -0.003(3)
C24 0.044(4) 0.036(4) 0.046(4) -0.003(3) -0.010(3) -0.007(3)
C22 0.045(4) 0.040(4) 0.056(5) 0.009(3) -0.007(3) -0.009(3)
C25 0.055(5) 0.033(4) 0.050(4) -0.003(3) -0.019(4) 0.008(3)
C29 0.045(4) 0.052(4) 0.043(4) 0.003(3) -0.010(3) 0.000(3)
N7 0.039(3) 0.048(4) 0.048(4) -0.009(3) -0.011(3) 0.001(3)
N8 0.038(3) 0.044(3) 0.049(4) -0.014(3) -0.014(3) 0.002(3)
O7 0.019(2) 0.029(2) 0.030(2) 0.0061(17) -0.0035(16) -0.0066(16)
N4 0.017(2) 0.025(2) 0.020(2) 0.0019(19) -0.0072(18) -0.0044(19)
O8 0.020(2) 0.034(2) 0.039(2) 0.0163(18) -0.0056(17) -0.0103(17)
N5 0.018(2) 0.024(3) 0.027(3) 0.011(2) -0.002(2) -0.010(2)
C15 0.016(3) 0.020(3) 0.024(3) -0.001(2) -0.004(2) -0.007(2)
C14 0.017(3) 0.025(3) 0.026(3) -0.004(2) -0.002(2) -0.005(2)
C13 0.013(3) 0.023(3) 0.023(3) 0.001(2) -0.004(2) -0.006(2)
O2 0.0167(19) 0.027(2) 0.031(2) 0.0056(16) -0.0080(16) -0.0057(16)
O3W 0.023(2) 0.032(2) 0.030(2) -0.0061(17) -0.0049(16) -0.0081(16)
O1 0.022(2) 0.025(2) 0.036(2) 0.0098(17) -0.0078(16) -0.0090(16)
O5 0.030(2) 0.046(3) 0.021(2) 0.0137(18) -0.0061(17) -0.0154(18)
N6 0.018(2) 0.032(3) 0.029(3) 0.006(2) -0.0047(19) -0.010(2)
O4W 0.065(3) 0.052(3) 0.028(2) -0.009(2) 0.006(2) -0.037(2)
O5W 0.0230(16) 0.047(3) 0.032(2) 0.0023(18) -0.0034(14) 0.0014(15)
O6 0.022(2) 0.033(2) 0.028(2) 0.0078(17) -0.0100(16) -0.0083(17)
C11 0.025(3) 0.026(3) 0.020(3) -0.005(2) 0.005(2) -0.006(2)
O2W 0.027(2) 0.036(2) 0.035(2) -0.0076(18) -0.0022(17) -0.0113(17)
O4 0.025(2) 0.029(2) 0.021(2) 0.0120(17) -0.0026(16) -0.0064(16)
O1W 0.062(3) 0.044(3) 0.024(2) 0.0009(19) -0.001(2) -0.033(2)
O3 0.0170(19) 0.029(2) 0.032(2) 0.0112(17) -0.0049(16) -0.0101(16)
N3 0.015(2) 0.031(3) 0.031(3) 0.004(2) -0.0055(19) -0.009(2)
N2 0.020(2) 0.017(2) 0.020(2) 0.007(2) -0.0029(18) -0.0073(19)
N1 0.013(2) 0.026(3) 0.021(2) 0.0057(19) -0.0040(18) -0.0044(18)
C6 0.021(3) 0.024(3) 0.018(3) -0.001(2) -0.003(2) -0.005(2)
C3 0.013(3) 0.027(3) 0.014(3) 0.003(2) -0.001(2) -0.006(2)
C4 0.014(3) 0.022(3) 0.022(3) -0.002(2) -0.004(2) -0.002(2)
C5 0.016(3) 0.026(3) 0.019(3) 0.001(2) -0.003(2) -0.006(2)
C9 0.018(3) 0.031(3) 0.047(4) -0.002(3) -0.010(3) -0.009(3)
C10 0.021(3) 0.026(3) 0.027(3) 0.004(2) -0.007(2) -0.003(2)
C16 0.016(3) 0.026(3) 0.022(3) -0.002(2) -0.002(2) -0.006(2)
C17 0.021(3) 0.026(3) 0.037(3) 0.006(3) -0.011(2) -0.008(2)
C7 0.031(3) 0.027(3) 0.037(4) 0.007(3) -0.009(3) -0.014(3)
C2 0.013(3) 0.019(3) 0.026(3) -0.001(2) -0.002(2) -0.003(2)
C12 0.019(3) 0.026(3) 0.014(3) 0.000(2) -0.005(2) -0.008(2)
C1 0.012(3) 0.024(3) 0.023(3) 0.001(2) -0.002(2) -0.003(2)
C20 0.022(3) 0.025(3) 0.024(3) 0.003(2) -0.006(2) -0.006(2)
C8 0.020(3) 0.025(3) 0.051(4) 0.007(3) -0.016(3) -0.004(2)
C19 0.015(3) 0.030(3) 0.040(4) -0.003(3) -0.008(2) -0.003(2)
C18 0.031(3) 0.018(3) 0.049(4) 0.006(3) -0.013(3) -0.003(3)
O6W 0.038(2) 0.043(3) 0.051(3) 0.003(2) -0.008(2) -0.019(2)
O7W 0.046(3) 0.051(3) 0.049(3) 0.017(2) -0.014(2) -0.019(2)
O8W 0.034(3) 0.093(4) 0.059(3) 0.028(3) -0.007(2) -0.010(3)
N1A 0.080(5) 0.066(5) 0.045(4) -0.003(3) -0.018(4) -0.027(4)
N2A 0.077(5) 0.056(4) 0.041(4) -0.001(3) -0.007(3) -0.026(4)
O5A 0.057(3) 0.105(4) 0.069(4) -0.048(3) -0.009(3) -0.013(3)
O3A 0.179(8) 0.175(7) 0.067(4) -0.011(4) -0.033(5) -0.114(6)
O6A 0.114(6) 0.087(5) 0.094(5) -0.028(4) 0.008(4) 0.010(4)
O1A 0.048(3) 0.094(4) 0.071(4) -0.050(3) -0.015(3) -0.004(3)
O2A 0.108(6) 0.168(7) 0.099(5) -0.060(5) -0.005(4) 0.064(5)
O4A 0.168(7) 0.166(7) 0.059(4) -0.003(4) -0.048(4) -0.096(6)

loop_
_atom_type_symbol
_atom_type_description
_atom_type_scat_dispersion_real
_atom_type_scat_dispersion_imag
_atom_type_scat_source
C C 0.0033 0.0016 'International Tables Vol C Tables 4.2.6.8 and 6.1.1.4'
N N 0.0061 0.0033 'International Tables Vol C Tables 4.2.6.8 and 6.1.1.4'
O O 0.0106 0.0060 'International Tables Vol C Tables 4.2.6.8 and 6.1.1.4'
Y Y -2.7962 3.5667 'International Tables Vol C Tables 4.2.6.8 and 6.1.1.4'
H H 0.0000 0.0000 'International Tables Vol C Tables 4.2.6.8 and 6.1.1.4'

loop_
_geom_angle_atom_site_label_1
_geom_angle_atom_site_label_2
_geom_angle_atom_site_label_3
_geom_angle
_geom_angle_site_symmetry_1
_geom_angle_site_symmetry_3
O3 Y1 O1W 97.59(14) . .
O3 Y1 O2W 89.06(13) . .
O1W Y1 O2W 145.89(12) . .
O3 Y1 O4 83.19(12) . 2_556
O1W Y1 O4 71.53(12) . 2_556
O2W Y1 O4 142.57(12) . 2_556
O3 Y1 O2 76.31(11) . .
O1W Y1 O2 74.84(12) . .
O2W Y1 O2 74.37(12) . .
O4 Y1 O2 137.55(12) 2_556 .
O3 Y1 O8 163.26(11) . 2_565
O1W Y1 O8 92.61(14) . 2_565
O2W Y1 O8 89.90(13) . 2_565
O4 Y1 O8 87.53(12) 2_556 2_565
O2 Y1 O8 119.39(11) . 2_565
O3 Y1 O7 142.24(11) . 2_565
O1W Y1 O7 75.65(12) . 2_565
O2W Y1 O7 78.73(12) . 2_565
O4 Y1 O7 126.97(11) 2_556 2_565
O2 Y1 O7 66.02(11) . 2_565
O8 Y1 O7 53.48(11) 2_565 2_565
O3 Y1 N3 83.30(13) . 1_455
O1W Y1 N3 140.52(13) . 1_455
O2W Y1 N3 73.36(12) . 1_455
O4 Y1 N3 69.40(13) 2_556 1_455
O2 Y1 N3 141.82(13) . 1_455
O8 Y1 N3 80.40(12) 2_565 1_455
O7 Y1 N3 125.51(12) 2_565 1_455
O3 Y1 C14 168.02(13) . 2_565
O1W Y1 C14 83.91(14) . 2_565
O2W Y1 C14 83.26(14) . 2_565
O4 Y1 C14 108.46(13) 2_556 2_565
O2 Y1 C14 92.73(12) . 2_565
O8 Y1 C14 26.70(12) 2_565 2_565
O7 Y1 C14 26.79(12) 2_565 2_565
N3 Y1 C14 103.15(14) 1_455 2_565
O6 Y2 O4W 101.46(14) 2_565 .
O6 Y2 O5 73.17(12) 2_565 .
O4W Y2 O5 70.50(13) . .
O6 Y2 O3W 74.16(12) 2_565 .
O4W Y2 O3W 139.70(12) . .
O5 Y2 O3W 139.62(12) . .
O6 Y2 O5W 137.88(12) 2_565 .
O4W Y2 O5W 78.30(13) . .
O5 Y2 O5W 67.10(12) . .
O3W Y2 O5W 131.88(12) . .
O6 Y2 O7 70.59(11) 2_565 2_565
O4W Y2 O7 68.62(12) . 2_565
O5 Y2 O7 117.03(12) . 2_565
O3W Y2 O7 72.36(11) . 2_565
O5W Y2 O7 141.21(12) . 2_565
O6 Y2 O1 142.46(13) 2_565 .
O4W Y2 O1 112.69(13) . .
O5 Y2 O1 132.14(12) . .
O3W Y2 O1 69.83(12) . .
O5W Y2 O1 67.18(12) . .
O7 Y2 O1 107.21(11) 2_565 .
O6 Y2 N6 82.31(13) 2_565 2_665
O4W Y2 N6 144.94(13) . 2_665
O5 Y2 N6 77.58(13) . 2_665
O3W Y2 N6 75.14(12) . 2_665
O5W Y2 N6 76.21(13) . 2_665
O7 Y2 N6 142.12(13) 2_565 2_665
O1 Y2 N6 78.65(12) . 2_665
O6 Y2 O2 130.86(11) 2_565 .
O4W Y2 O2 74.90(12) . .
O5 Y2 O2 141.62(12) . .
O3W Y2 O2 78.60(11) . .
O5W Y2 O2 90.27(11) . .
O7 Y2 O2 62.46(10) 2_565 .
O1 Y2 O2 50.70(10) . .
N6 Y2 O2 128.48(12) 2_665 .
C27 C26 C30 116.4(6) . .
C27 C26 C23 121.8(6) . .
C30 C26 C23 121.9(5) . .
C24 C23 C22 116.1(6) . .
C24 C23 C26 122.2(5) . .
C22 C23 C26 121.7(6) . .
N7 C21 C22 124.6(6) . .
N7 C21 H21 117.7 . .
C22 C21 H21 117.7 . .
C29 C30 C26 119.6(6) . .
C29 C30 H30 120.2 . .
C26 C30 H30 120.2 . .
C28 C27 C26 119.7(6) . .
C28 C27 H27 120.1 . .
C26 C27 H27 120.1 . .
N8 C28 C27 123.5(6) . .
N8 C28 H28 118.3 . .
C27 C28 H28 118.3 . .
C25 C24 C23 120.1(6) . .
C25 C24 H24 120.0 . .
C23 C24 H24 120.0 . .
C21 C22 C23 119.0(6) . .
C21 C22 H22 120.5 . .
C23 C22 H22 120.5 . .
N7 C25 C24 123.6(6) . .
N7 C25 H25 118.2 . .
C24 C25 H25 118.2 . .
N8 C29 C30 123.6(6) . .
N8 C29 H29 118.2 . .
C30 C29 H29 118.2 . .
C21 N7 C25 116.6(6) . .
C28 N8 C29 117.3(5) . .
C14 O7 Y1 92.6(3) . 2_565
C14 O7 Y2 151.1(3) . 2_565
Y1 O7 Y2 116.12(13) 2_565 2_565
C15 N4 C12 105.2(4) . .
C14 O8 Y1 94.9(3) . 2_565
C15 N5 C13 107.9(4) . .
C15 N5 H5N 128(3) . .
C13 N5 H5N 122(3) . .
N4 C15 N5 111.6(4) . .
N4 C15 C16 123.7(4) . .
N5 C15 C16 124.7(4) . .
O8 C14 O7 119.0(5) . .
O8 C14 C13 119.5(4) . .
O7 C14 C13 121.5(4) . .
O8 C14 Y1 58.4(3) . 2_565
O7 C14 Y1 60.6(3) . 2_565
C13 C14 Y1 177.5(3) . 2_565
C12 C13 N5 105.3(4) . .
C12 C13 C14 135.2(4) . .
N5 C13 C14 119.5(4) . .
C1 O2 Y1 142.0(3) . .
C1 O2 Y2 92.1(3) . .
Y1 O2 Y2 115.37(13) . .
Y2 O3W H3WA 119.3 . .
Y2 O3W H3WB 122.9 . .
H3WA O3W H3WB 107.4 . .
C1 O1 Y2 96.2(3) . .
C11 O5 Y2 156.2(4) . .
C19 N6 C20 117.1(4) . .
C19 N6 Y2 121.1(3) . 2_665
C20 N6 Y2 120.6(3) . 2_665
Y2 O4W H4WB 122.0 . .
Y2 O4W H4WA 128.9 . .
H4WB O4W H4WA 108.8 . .
Y2 O5W H5WB 118.8 . .
Y2 O5W H5WA 121.3 . .
H5WB O5W H5WA 108.2 . .
C11 O6 Y2 142.5(3) . 2_565
O5 C11 O6 124.9(5) . .
O5 C11 C12 117.3(5) . .
O6 C11 C12 117.9(4) . .
Y1 O2W H2WA 111.5 . .
Y1 O2W H2WB 128.5 . .
H2WA O2W H2WB 108.2 . .
C4 O4 Y1 134.1(3) . 2_556
Y1 O1W H1WA 111.1 . .
Y1 O1W H1WB 123.8 . .
H1WA O1W H1WB 108.5 . .
C4 O3 Y1 154.1(3) . .
C9 N3 C10 116.7(4) . .
C9 N3 Y1 119.4(3) . 1_655
C10 N3 Y1 122.8(3) . 1_655
C5 N2 C3 108.1(4) . .
C5 N2 H2N 128(3) . .
C3 N2 H2N 123(3) . .
C5 N1 C2 105.6(4) . .
C10 C6 C7 117.7(5) . .
C10 C6 C5 119.6(5) . .
C7 C6 C5 122.6(4) . .
N2 C3 C2 105.1(4) . .
N2 C3 C4 118.9(4) . .
C2 C3 C4 135.6(5) . .
O4 C4 O3 124.7(4) . .
O4 C4 C3 116.9(4) . .
O3 C4 C3 118.4(4) . .
N1 C5 N2 111.1(4) . .
N1 C5 C6 124.8(4) . .
N2 C5 C6 124.1(4) . .
N3 C9 C8 123.7(5) . .
N3 C9 H9 118.2 . .
C8 C9 H9 118.2 . .
N3 C10 C6 123.9(5) . .
N3 C10 H10 118.1 . .
C6 C10 H10 118.1 . .
C17 C16 C20 118.4(5) . .
C17 C16 C15 121.2(4) . .
C20 C16 C15 120.4(5) . .
C16 C17 C18 119.1(5) . .
C16 C17 H17 120.5 . .
C18 C17 H17 120.5 . .
C8 C7 C6 118.9(5) . .
C8 C7 H7 120.5 . .
C6 C7 H7 120.5 . .
C3 C2 N1 110.1(4) . .
C3 C2 C1 132.5(4) . .
N1 C2 C1 117.5(4) . .
C13 C12 N4 109.9(4) . .
C13 C12 C11 131.1(5) . .
N4 C12 C11 118.9(4) . .
O1 C1 O2 120.1(4) . .
O1 C1 C2 118.5(4) . .
O2 C1 C2 121.3(4) . .
N6 C20 C16 123.4(5) . .
N6 C20 H20 118.3 . .
C16 C20 H20 118.3 . .
C9 C8 C7 119.0(5) . .
C9 C8 H8 120.5 . .
C7 C8 H8 120.5 . .
N6 C19 C18 123.1(5) . .
N6 C19 H19 118.5 . .
C18 C19 H19 118.5 . .
C17 C18 C19 118.9(5) . .
C17 C18 H18 120.6 . .
C19 C18 H18 120.6 . .
H6WA O6W H6WB 107.9 . .
H7WA O7W H7WB 108.6 . .
H8WA O8W H8WB 107.8 . .
O2A N1A O3A 119.9(8) . .
O2A N1A O1A 122.1(7) . .
O3A N1A O1A 117.9(8) . .
O4A N2A O6A 121.5(8) . .
O4A N2A O5A 119.7(8) . .
O6A N2A O5A 118.8(7) . .

loop_
_geom_bond_atom_site_label_1
_geom_bond_atom_site_label_2
_geom_bond_distance
_geom_bond_site_symmetry_2
Y1 O3 2.221(3) .
Y1 O1W 2.309(4) .
Y1 O2W 2.321(3) .
Y1 O4 2.348(3) 2_556
Y1 O2 2.366(3) .
Y1 O8 2.396(3) 2_565
Y1 O7 2.444(3) 2_565
Y1 N3 2.564(4) 1_455
Y1 C14 2.803(5) 2_565
Y2 O6 2.237(3) 2_565
Y2 O4W 2.318(4) .
Y2 O5 2.330(4) .
Y2 O3W 2.414(3) .
Y2 O5W 2.418(3) .
Y2 O7 2.478(3) 2_565
Y2 O1 2.502(3) .
Y2 N6 2.554(4) 2_665
Y2 O2 2.576(3) .
C26 C27 1.380(8) .
C26 C30 1.392(8) .
C26 C23 1.494(8) .
C23 C24 1.386(8) .
C23 C22 1.391(8) .
C21 N7 1.310(8) .
C21 C22 1.380(8) .
C21 H21 0.9300 .
C30 C29 1.369(8) .
C30 H30 0.9300 .
C27 C28 1.378(8) .
C27 H27 0.9300 .
C28 N8 1.316(7) .
C28 H28 0.9300 .
C24 C25 1.375(8) .
C24 H24 0.9300 .
C22 H22 0.9300 .
C25 N7 1.323(8) .
C25 H25 0.9300 .
C29 N8 1.322(7) .
C29 H29 0.9300 .
O7 C14 1.264(5) .
O7 Y1 2.444(3) 2_565
O7 Y2 2.478(3) 2_565
N4 C15 1.324(6) .
N4 C12 1.376(6) .
O8 C14 1.264(5) .
O8 Y1 2.396(3) 2_565
N5 C15 1.338(6) .
N5 C13 1.371(6) .
N5 H5N 0.82(4) .
C15 C16 1.486(7) .
C14 C13 1.475(7) .
C14 Y1 2.803(5) 2_565
C13 C12 1.370(6) .
O2 C1 1.268(5) .
O3W H3WA 0.8609 .
O3W H3WB 0.8642 .
O1 C1 1.243(5) .
O5 C11 1.233(6) .
N6 C19 1.336(6) .
N6 C20 1.339(6) .
N6 Y2 2.554(4) 2_665
O4W H4WB 0.8581 .
O4W H4WA 0.8553 .
O5W H5WB 0.8580 .
O5W H5WA 0.8606 .
O6 C11 1.267(6) .
O6 Y2 2.237(3) 2_565
C11 C12 1.495(6) .
O2W H2WA 0.8376 .
O2W H2WB 0.8571 .
O4 C4 1.247(6) .
O4 Y1 2.348(3) 2_556
O1W H1WA 0.8364 .
O1W H1WB 0.8550 .
O3 C4 1.259(6) .
N3 C9 1.336(6) .
N3 C10 1.341(6) .
N3 Y1 2.564(4) 1_655
N2 C5 1.354(6) .
N2 C3 1.369(6) .
N2 H2N 0.89(5) .
N1 C5 1.319(6) .
N1 C2 1.379(6) .
C6 C10 1.384(6) .
C6 C7 1.390(7) .
C6 C5 1.468(7) .
C3 C2 1.374(6) .
C3 C4 1.484(6) .
C9 C8 1.372(7) .
C9 H9 0.9300 .
C10 H10 0.9300 .
C16 C17 1.373(7) .
C16 C20 1.394(6) .
C17 C18 1.377(7) .
C17 H17 0.9300 .
C7 C8 1.376(7) .
C7 H7 0.9300 .
C2 C1 1.492(7) .
C20 H20 0.9300 .
C8 H8 0.9300 .
C19 C18 1.389(7) .
C19 H19 0.9300 .
C18 H18 0.9300 .
O6W H6WA 0.8501 .
O6W H6WB 0.8475 .
O7W H7WA 0.8544 .
O7W H7WB 0.8591 .
O8W H8WA 0.8489 .
O8W H8WB 0.8501 .
N1A O2A 1.162(8) .
N1A O3A 1.237(8) .
N1A O1A 1.252(7) .
N2A O4A 1.216(8) .
N2A O6A 1.227(8) .
N2A O5A 1.241(7) .

loop_
_geom_torsion_atom_site_label_1
_geom_torsion_atom_site_label_2
_geom_torsion_atom_site_label_3
_geom_torsion_atom_site_label_4
_geom_torsion
_geom_torsion_site_symmetry_1
_geom_torsion_site_symmetry_2
_geom_torsion_site_symmetry_3
_geom_torsion_site_symmetry_4
C27 C26 C23 C24 -3.7(9) . . . .
C30 C26 C23 C24 175.8(5) . . . .
C27 C26 C23 C22 176.9(6) . . . .
C30 C26 C23 C22 -3.7(9) . . . .
C27 C26 C30 C29 -3.1(9) . . . .
C23 C26 C30 C29 177.4(6) . . . .
C30 C26 C27 C28 2.4(9) . . . .
C23 C26 C27 C28 -178.1(6) . . . .
C26 C27 C28 N8 -0.6(10) . . . .
C22 C23 C24 C25 1.6(9) . . . .
C26 C23 C24 C25 -177.8(5) . . . .
N7 C21 C22 C23 1.1(11) . . . .
C24 C23 C22 C21 -1.5(9) . . . .
C26 C23 C22 C21 178.0(6) . . . .
C23 C24 C25 N7 -1.4(10) . . . .
C26 C30 C29 N8 2.1(10) . . . .
C22 C21 N7 C25 -0.8(10) . . . .
C24 C25 N7 C21 0.9(10) . . . .
C27 C28 N8 C29 -0.6(10) . . . .
C30 C29 N8 C28 -0.2(10) . . . .
C12 N4 C15 N5 -0.4(6) . . . .
C12 N4 C15 C16 178.6(5) . . . .
C13 N5 C15 N4 -0.3(6) . . . .
C13 N5 C15 C16 -179.3(5) . . . .
Y1 O8 C14 O7 1.7(5) 2_565 . . .
Y1 O8 C14 C13 -178.3(4) 2_565 . . .
Y1 O7 C14 O8 -1.6(5) 2_565 . . .
Y2 O7 C14 O8 -175.5(4) 2_565 . . .
Y1 O7 C14 C13 178.4(4) 2_565 . . .
Y2 O7 C14 C13 4.5(10) 2_565 . . .
Y2 O7 C14 Y1 -173.8(7) 2_565 . . 2_565
C15 N5 C13 C12 0.9(6) . . . .
C15 N5 C13 C14 179.2(4) . . . .
O8 C14 C13 C12 -175.2(5) . . . .
O7 C14 C13 C12 4.8(9) . . . .
O8 C14 C13 N5 7.0(7) . . . .
O7 C14 C13 N5 -173.0(5) . . . .
O3 Y1 O2 C1 -49.0(5) . . . .
O1W Y1 O2 C1 52.9(5) . . . .
O2W Y1 O2 C1 -141.9(5) . . . .
O4 Y1 O2 C1 14.4(6) 2_556 . . .
O8 Y1 O2 C1 137.3(5) 2_565 . . .
O7 Y1 O2 C1 133.7(5) 2_565 . . .
N3 Y1 O2 C1 -108.7(5) 1_455 . . .
C14 Y1 O2 C1 135.9(5) 2_565 . . .
O3 Y1 O2 Y2 178.75(17) . . . .
O1W Y1 O2 Y2 -79.31(16) . . . .
O2W Y1 O2 Y2 85.84(16) . . . .
O4 Y1 O2 Y2 -117.82(17) 2_556 . . .
O8 Y1 O2 Y2 5.0(2) 2_565 . . .
O7 Y1 O2 Y2 1.45(12) 2_565 . . .
N3 Y1 O2 Y2 119.02(19) 1_455 . . .
C14 Y1 O2 Y2 3.62(16) 2_565 . . .
O6 Y2 O2 C1 -135.6(3) 2_565 . . .
O4W Y2 O2 C1 132.2(3) . . . .
O5 Y2 O2 C1 106.0(3) . . . .
O3W Y2 O2 C1 -78.4(3) . . . .
O5W Y2 O2 C1 54.4(3) . . . .
O7 Y2 O2 C1 -154.3(3) 2_565 . . .
O1 Y2 O2 C1 -5.3(3) . . . .
N6 Y2 O2 C1 -18.1(3) 2_665 . . .
O6 Y2 O2 Y1 17.3(2) 2_565 . . .
O4W Y2 O2 Y1 -74.91(16) . . . .
O5 Y2 O2 Y1 -101.1(2) . . . .
O3W Y2 O2 Y1 74.44(15) . . . .
O5W Y2 O2 Y1 -152.71(16) . . . .
O7 Y2 O2 Y1 -1.47(12) 2_565 . . .
O1 Y2 O2 Y1 147.6(2) . . . .
N6 Y2 O2 Y1 134.80(16) 2_665 . . .
O6 Y2 O1 C1 114.2(3) 2_565 . . .
O4W Y2 O1 C1 -39.6(3) . . . .
O5 Y2 O1 C1 -123.3(3) . . . .
O3W Y2 O1 C1 97.0(3) . . . .
O5W Y2 O1 C1 -105.2(3) . . . .
O7 Y2 O1 C1 33.9(3) 2_565 . . .
N6 Y2 O1 C1 175.2(3) 2_665 . . .
O2 Y2 O1 C1 5.4(3) . . . .
O6 Y2 O5 C11 47.3(8) 2_565 . . .
O4W Y2 O5 C11 156.4(9) . . . .
O3W Y2 O5 C11 10.0(9) . . . .
O5W Y2 O5 C11 -118.4(9) . . . .
O7 Y2 O5 C11 104.3(8) 2_565 . . .
O1 Y2 O5 C11 -100.2(9) . . . .
N6 Y2 O5 C11 -38.3(8) 2_665 . . .
O2 Y2 O5 C11 -176.7(8) . . . .
Y2 O5 C11 O6 -100.9(9) . . . .
Y2 O5 C11 C12 79.9(9) . . . .
Y2 O6 C11 O5 98.4(7) 2_565 . . .
Y2 O6 C11 C12 -82.4(6) 2_565 . . .
O1W Y1 O3 C4 -28.3(8) . . . .
O2W Y1 O3 C4 118.1(8) . . . .
O4 Y1 O3 C4 -98.5(8) 2_556 . . .
O2 Y1 O3 C4 44.0(8) . . . .
O8 Y1 O3 C4 -155.3(7) 2_565 . . .
O7 Y1 O3 C4 48.0(8) 2_565 . . .
N3 Y1 O3 C4 -168.5(8) 1_455 . . .
C14 Y1 O3 C4 68.2(11) 2_565 . . .
C5 N2 C3 C2 0.1(6) . . . .
C5 N2 C3 C4 -174.4(4) . . . .
Y1 O4 C4 O3 -53.1(7) 2_556 . . .
Y1 O4 C4 C3 125.7(4) 2_556 . . .
Y1 O3 C4 O4 135.7(6) . . . .
Y1 O3 C4 C3 -43.2(10) . . . .
N2 C3 C4 O4 12.1(7) . . . .
C2 C3 C4 O4 -160.3(6) . . . .
N2 C3 C4 O3 -169.0(5) . . . .
C2 C3 C4 O3 18.7(9) . . . .
C2 N1 C5 N2 -1.3(6) . . . .
C2 N1 C5 C6 178.1(5) . . . .
C3 N2 C5 N1 0.8(6) . . . .
C3 N2 C5 C6 -178.6(5) . . . .
C10 C6 C5 N1 12.1(8) . . . .
C7 C6 C5 N1 -169.9(5) . . . .
C10 C6 C5 N2 -168.5(5) . . . .
C7 C6 C5 N2 9.4(8) . . . .
C10 N3 C9 C8 -3.2(8) . . . .
Y1 N3 C9 C8 165.3(4) 1_655 . . .
C9 N3 C10 C6 2.3(8) . . . .
Y1 N3 C10 C6 -165.7(4) 1_655 . . .
C7 C6 C10 N3 0.6(8) . . . .
C5 C6 C10 N3 178.6(5) . . . .
N4 C15 C16 C17 15.4(8) . . . .
N5 C15 C16 C17 -165.7(5) . . . .
N4 C15 C16 C20 -162.7(5) . . . .
N5 C15 C16 C20 16.2(8) . . . .
C20 C16 C17 C18 -2.0(8) . . . .
C15 C16 C17 C18 179.9(5) . . . .
C10 C6 C7 C8 -2.7(8) . . . .
C5 C6 C7 C8 179.3(5) . . . .
N2 C3 C2 N1 -0.9(6) . . . .
C4 C3 C2 N1 172.2(5) . . . .
N2 C3 C2 C1 178.8(5) . . . .
C4 C3 C2 C1 -8.2(10) . . . .
C5 N1 C2 C3 1.4(6) . . . .
C5 N1 C2 C1 -178.4(4) . . . .
N5 C13 C12 N4 -1.1(6) . . . .
C14 C13 C12 N4 -179.1(5) . . . .
N5 C13 C12 C11 179.7(5) . . . .
C14 C13 C12 C11 1.7(10) . . . .
C15 N4 C12 C13 1.0(6) . . . .
C15 N4 C12 C11 -179.8(4) . . . .
O5 C11 C12 C13 -164.4(5) . . . .
O6 C11 C12 C13 16.3(8) . . . .
O5 C11 C12 N4 16.5(7) . . . .
O6 C11 C12 N4 -162.8(4) . . . .
Y2 O1 C1 O2 -9.8(5) . . . .
Y2 O1 C1 C2 166.6(4) . . . .
Y1 O2 C1 O1 -128.5(5) . . . .
Y2 O2 C1 O1 9.5(5) . . . .
Y1 O2 C1 C2 55.2(7) . . . .
Y2 O2 C1 C2 -166.8(4) . . . .
C3 C2 C1 O1 165.6(5) . . . .
N1 C2 C1 O1 -14.7(7) . . . .
C3 C2 C1 O2 -18.0(9) . . . .
N1 C2 C1 O2 161.6(4) . . . .
C19 N6 C20 C16 0.4(8) . . . .
Y2 N6 C20 C16 -167.2(4) 2_665 . . .
C17 C16 C20 N6 1.2(8) . . . .
C15 C16 C20 N6 179.4(5) . . . .
N3 C9 C8 C7 1.1(9) . . . .
C6 C7 C8 C9 1.9(8) . . . .
C20 N6 C19 C18 -1.3(8) . . . .
Y2 N6 C19 C18 166.2(4) 2_665 . . .
C16 C17 C18 C19 1.1(9) . . . .
N6 C19 C18 C17 0.6(9) . . . .
